data_7058600
loop_
_publ_author_name
'Attar, Salahuddin S.'
'Marchi\`o, Luciano'
'Pilia, Luca'
'Casula, Maria F.'
'Espa, Davide'
'Serpe, Angela'
'Pizzotti, Maddalena'
'Marinotto, Daniele'
'Deplano, Paola'

_publ_section_title
;
 Design of nickel donor--acceptor dithiolenes for 2nd order nonlinear
 optics: an experimental and computational study
;
_journal_issue 32
_journal_name_full 'New Journal of Chemistry'
_journal_page_first 12570
_journal_paper_doi 10.1039/C9NJ02976A
_journal_volume 43
_journal_year 2019
_chemical_formula_moiety 'C26 H24 N2 Ni O4 S6, C3 H7 N O'
_chemical_formula_sum 'C29 H31 N3 Ni O5 S6'
_chemical_formula_weight 752.64
_space_group_crystal_system monoclinic
_space_group_IT_number 14
_space_group_name_Hall '-P 2yn'
_space_group_name_H-M_alt 'P 1 21/n 1'
_symmetry_space_group_name_Hall '-P 2yn'
_symmetry_space_group_name_H-M 'P 1 21/n 1'
_atom_sites_solution_hydrogens geom
_atom_sites_solution_primary dual
_audit_creation_date 2018-10-04
_audit_creation_method
;
Olex2 1.2
(compiled 2018.05.29 svn.r3508 for OlexSys, GUI svn.r5506)
;
_audit_update_record
;
2019-04-16 deposited with the CCDC.    2019-07-08 downloaded from the CCDC.
;
_cell_angle_alpha 90
_cell_angle_beta 108.2360(10)
_cell_angle_gamma 90
_cell_formula_units_Z 4
_cell_length_a 17.6638(2)
_cell_length_b 8.31590(10)
_cell_length_c 23.1526(2)
_cell_measurement_reflns_used 8780
_cell_measurement_temperature 100
_cell_measurement_theta_max 28.8220
_cell_measurement_theta_min 1.7070
_cell_volume 3230.09(6)
_computing_cell_refinement 'XDS (Kabsch, 2010)'
_computing_data_collection 'Elettra XRD1 data collection SW'
_computing_data_reduction 'XDS (Kabsch, 2010)'
_computing_publication_material 'Olex2 (Dolomanov et al., 2009)'
_computing_structure_refinement 'ShelXL (Sheldrick, 2015)'
_computing_structure_solution 'ShelXT (Sheldrick, 2015)'
_diffrn_ambient_temperature 100
_diffrn_detector 'CCD plate'
_diffrn_measured_fraction_theta_full 0.954
_diffrn_measured_fraction_theta_max 0.954
_diffrn_measurement_details
;
List of Runs (angles in degrees, time in seconds):

  # Type    Start    End  Width  t~exp~   \w     \q     \k     \f   Frames
#--------------------------------------------------------------------------
  1  \f      0.00 180.00   1.00    3.00   0.00   0.00   0.00    --   180
;
_diffrn_measurement_device 'abstract diffractometer'
_diffrn_measurement_device_type 'Huber 4-circles K goniometer, Pilatus 2M detector'
_diffrn_measurement_method '\f scans'
_diffrn_orient_matrix_type 'CrysAlisPro convention (1999,Acta A55,543-557)'
_diffrn_orient_matrix_UB_11 0.0411321000
_diffrn_orient_matrix_UB_12 -0.0088880000
_diffrn_orient_matrix_UB_13 0.0058650000
_diffrn_orient_matrix_UB_21 -0.0058153000
_diffrn_orient_matrix_UB_22 -0.0071930000
_diffrn_orient_matrix_UB_23 -0.0312105000
_diffrn_orient_matrix_UB_31 0.0038710000
_diffrn_orient_matrix_UB_32 0.0834071000
_diffrn_orient_matrix_UB_33 -0.0020780000
_diffrn_radiation_monochromator synchrotron
_diffrn_radiation_probe x-ray
_diffrn_radiation_type synchrotron
_diffrn_radiation_wavelength 0.700
_diffrn_reflns_av_R_equivalents 0.0241
_diffrn_reflns_av_unetI/netI 0.0243
_diffrn_reflns_Laue_measured_fraction_full 0.954
_diffrn_reflns_Laue_measured_fraction_max 0.954
_diffrn_reflns_limit_h_max 21
_diffrn_reflns_limit_h_min -21
_diffrn_reflns_limit_k_max 9
_diffrn_reflns_limit_k_min -9
_diffrn_reflns_limit_l_max 25
_diffrn_reflns_limit_l_min -27
_diffrn_reflns_number 16441
_diffrn_reflns_point_group_measured_fraction_full 0.954
_diffrn_reflns_point_group_measured_fraction_max 0.954
_diffrn_reflns_theta_full 24.623
_diffrn_reflns_theta_max 24.623
_diffrn_reflns_theta_min 1.716
_diffrn_source 'Elettra synchrotron XRD1 BL'
_exptl_absorpt_coefficient_mu 0.993
_exptl_absorpt_correction_T_max 1.00000
_exptl_absorpt_correction_T_min 0.85177
_exptl_absorpt_correction_type multi-scan
_exptl_absorpt_process_details
;
CrysAlisPro 1.171.38.41 (Rigaku Oxford Diffraction, 2015)
Empirical absorption correction using spherical harmonics,
 implemented in SCALE3 ABSPACK scaling algorithm.
;
_exptl_crystal_colour 'clear dark black'
_exptl_crystal_colour_lustre clear
_exptl_crystal_colour_modifier dark
_exptl_crystal_colour_primary black
_exptl_crystal_density_diffrn 1.548
_exptl_crystal_description block
_exptl_crystal_F_000 1560
_exptl_crystal_size_max 0.11
_exptl_crystal_size_mid 0.09
_exptl_crystal_size_min 0.08
_refine_diff_density_max 0.436
_refine_diff_density_min -1.253
_refine_diff_density_rms 0.117
_refine_ls_extinction_method none
_refine_ls_goodness_of_fit_ref 1.093
_refine_ls_hydrogen_treatment constr
_refine_ls_matrix_type full
_refine_ls_number_parameters 401
_refine_ls_number_reflns 5438
_refine_ls_number_restraints 0
_refine_ls_restrained_S_all 1.093
_refine_ls_R_factor_all 0.0378
_refine_ls_R_factor_gt 0.0347
_refine_ls_shift/su_max 0.002
_refine_ls_shift/su_mean 0.000
_refine_ls_structure_factor_coef Fsqd
_refine_ls_weighting_details 'w=1/[\s^2^(Fo^2^)+(0.1000P)^2^] where P=(Fo^2^+2Fc^2^)/3'
_refine_ls_weighting_scheme calc
_refine_ls_wR_factor_gt 0.1197
_refine_ls_wR_factor_ref 0.1238
_reflns_Friedel_coverage 0.000
_reflns_number_gt 4912
_reflns_number_total 5438
_reflns_threshold_expression 'I > 2\s(I)'
_cod_data_source_file c9nj02976a2.cif
_cod_data_source_block 4_niddd115_1_
_cod_depositor_comments 'Adding full bibliography for 7058598--7058600.cif.'
_cod_database_code 7058600
_shelx_shelxl_version_number 2014/7
_shelx_space_group_comment
;
The symmetry employed for this shelxl refinement is uniquely defined
by the following loop, which should always be used as a source of
symmetry information in preference to the above space-group names.
They are only intended as comments.
;
_reflns_odcompleteness_completeness 76.94
_reflns_odcompleteness_iscentric 1
_reflns_odcompleteness_theta 29.00
_olex2_refinement_description
;
1. Fixed Uiso
 At 1.2 times of:
  All C(H) groups, All C(H,H) groups
 At 1.5 times of:
  All C(H,H,H) groups
2.a Secondary CH2 refined with riding coordinates:
 C31(H31A,H31B), C41(H41A,H41B), C51(H51A,H51B), C121(H12A,H12B)
2.b Aromatic/amide H refined with riding coordinates:
 C111(H111), C71(H71), C81(H81), C101(H101), C91(H91), C181(H181), C141(H141),
 C171(H171), C151(H151), C161(H161), C1S(H1S)
2.c Idealised Me refined as rotating group:
 C62(H62A,H62B,H62C), C82(H82A,H82B,H82C), C2S(H2SA,H2SB,H2SC), C3S(H3SA,H3SB,
 H3SC)
;
_olex2_exptl_crystal_mounting_method cryoloop
_olex2_submission_special_instructions 'No special instructions were received'
_oxdiff_exptl_absorpt_empirical_details
;
Empirical correction (ABSPACK) includes:
- Absorption correction using spherical harmonics
- Frame scaling
;
_oxdiff_exptl_absorpt_empirical_full_max 1.268
_oxdiff_exptl_absorpt_empirical_full_min 0.705

loop_
_space_group_symop_operation_xyz
'x, y, z'
'-x+1/2, y+1/2, -z+1/2'
'-x, -y, -z'
'x-1/2, -y-1/2, z-1/2'

loop_
_atom_site_label
_atom_site_type_symbol
_atom_site_fract_x
_atom_site_fract_y
_atom_site_fract_z
_atom_site_U_iso_or_equiv
_atom_site_adp_type
_atom_site_occupancy
_atom_site_site_symmetry_order
_atom_site_calc_flag
_atom_site_refinement_flags_posn
Ni Ni 0.08293(2) 0.16923(3) 0.99487(2) 0.01834(13) Uani 1 1 d .
S22 S 0.19713(3) 0.17968(7) 1.06529(2) 0.01948(16) Uani 1 1 d .
S11 S -0.03126(3) 0.17286(7) 0.92443(3) 0.02136(16) Uani 1 1 d .
S12 S 0.13414(3) 0.06502(7) 0.93024(2) 0.01968(16) Uani 1 1 d .
S42 S 0.36613(3) 0.15528(7) 1.06482(3) 0.02151(16) Uani 1 1 d .
S32 S 0.30233(3) 0.03958(7) 0.92610(2) 0.02184(16) Uani 1 1 d .
S21 S 0.03237(3) 0.27888(7) 1.05864(2) 0.02158(16) Uani 1 1 d .
O22 O 0.37313(10) -0.3507(2) 0.97561(7) 0.0252(4) Uani 1 1 d .
O12 O 0.43895(11) -0.2139(2) 0.92159(8) 0.0315(4) Uani 1 1 d .
O42 O 0.48808(9) -0.04584(19) 1.14032(7) 0.0234(4) Uani 1 1 d .
N11 N -0.11480(10) 0.3728(2) 1.04707(8) 0.0188(4) Uani 1 1 d .
N21 N -0.17338(11) 0.2639(2) 0.92703(8) 0.0185(4) Uani 1 1 d .
O32 O 0.50940(10) -0.2091(2) 1.06988(8) 0.0294(4) Uani 1 1 d .
C12 C 0.23610(12) 0.0890(3) 0.96687(10) 0.0194(5) Uani 1 1 d .
C31 C -0.19407(13) 0.4260(3) 1.00900(10) 0.0232(5) Uani 1 1 d .
H31A H -0.1896 0.5285 0.9903 0.028 Uiso 1 1 calc R
H31B H -0.2286 0.4402 1.0340 0.028 Uiso 1 1 calc R
C22 C 0.26328(13) 0.1380(3) 1.02508(10) 0.0198(5) Uani 1 1 d .
C41 C -0.22946(13) 0.3031(3) 0.96047(10) 0.0229(5) Uani 1 1 d .
H41A H -0.2421 0.2063 0.9789 0.027 Uiso 1 1 calc R
H41B H -0.2785 0.3447 0.9324 0.027 Uiso 1 1 calc R
C42 C 0.37542(13) -0.0708(3) 0.98226(10) 0.0212(5) Uani 1 1 d .
C52 C 0.40170(13) -0.2182(3) 0.95734(10) 0.0228(5) Uani 1 1 d .
C32 C 0.40360(12) -0.0192(3) 1.03997(10) 0.0214(5) Uani 1 1 d .
C11 C -0.09645(13) 0.2518(3) 0.95717(10) 0.0189(4) Uani 1 1 d .
C111 C -0.16929(14) 0.4788(3) 0.82881(10) 0.0262(5) Uani 1 1 d .
H111 H -0.1780 0.5265 0.8625 0.031 Uiso 1 1 calc R
C51 C -0.20607(13) 0.2096(3) 0.86337(10) 0.0223(5) Uani 1 1 d .
H51A H -0.2638 0.2091 0.8517 0.027 Uiso 1 1 calc R
H51B H -0.1886 0.1003 0.8602 0.027 Uiso 1 1 calc R
C21 C -0.06554(13) 0.3039(3) 1.02129(10) 0.0195(5) Uani 1 1 d .
C71 C -0.16921(15) 0.2461(3) 0.76832(11) 0.0304(6) Uani 1 1 d .
H71 H -0.1772 0.1363 0.7615 0.036 Uiso 1 1 calc R
C72 C 0.47192(13) -0.1043(3) 1.08431(10) 0.0219(5) Uani 1 1 d .
C61 C -0.18019(13) 0.3157(3) 0.81994(10) 0.0209(5) Uani 1 1 d .
C81 C -0.14656(16) 0.3394(4) 0.72740(12) 0.0381(7) Uani 1 1 d .
H81 H -0.1402 0.2922 0.6928 0.046 Uiso 1 1 calc R
C101 C -0.14535(15) 0.5734(3) 0.78797(12) 0.0341(6) Uani 1 1 d .
H101 H -0.1376 0.6833 0.7947 0.041 Uiso 1 1 calc R
C62 C 0.39379(16) -0.5027(3) 0.95325(12) 0.0335(6) Uani 1 1 d .
H62A H 0.3583 -0.5224 0.9130 0.050 Uiso 1 1 calc GR
H62B H 0.3890 -0.5881 0.9798 0.050 Uiso 1 1 calc GR
H62C H 0.4476 -0.4979 0.9522 0.050 Uiso 1 1 calc GR
C82 C 0.55869(14) -0.1109(3) 1.18411(11) 0.0303(5) Uani 1 1 d .
H82A H 0.5548 -0.2260 1.1847 0.045 Uiso 1 1 calc GR
H82B H 0.5635 -0.0690 1.2237 0.045 Uiso 1 1 calc GR
H82C H 0.6048 -0.0809 1.1730 0.045 Uiso 1 1 calc GR
C91 C -0.13311(15) 0.5033(4) 0.73723(12) 0.0374(6) Uani 1 1 d .
H91 H -0.1161 0.5652 0.7102 0.045 Uiso 1 1 calc R
N1S N -0.01515(12) 0.0263(2) 0.71280(9) 0.0280(4) Uani 1 1 d .
C121 C -0.08257(14) 0.4351(3) 1.10995(10) 0.0274(5) Uani 1 1 d .
H12A H -0.0595 0.5405 1.1089 0.033 Uiso 1 1 calc R
H12B H -0.0404 0.3644 1.1333 0.033 Uiso 1 1 calc R
C181 C -0.18420(15) 0.3127(3) 1.15262(10) 0.0254(5) Uani 1 1 d .
H181 H -0.1722 0.2121 1.1402 0.030 Uiso 1 1 calc R
C131 C -0.14525(13) 0.4478(3) 1.14134(9) 0.0216(5) Uani 1 1 d .
C141 C -0.16415(14) 0.5978(3) 1.16022(10) 0.0243(5) Uani 1 1 d .
H141 H -0.1387 0.6897 1.1527 0.029 Uiso 1 1 calc R
O1S O -0.10936(12) -0.1432(2) 0.65558(9) 0.0413(5) Uani 1 1 d .
C171 C -0.24097(16) 0.3265(3) 1.18230(11) 0.0301(6) Uani 1 1 d .
H171 H -0.2675 0.2354 1.1891 0.036 Uiso 1 1 calc R
C151 C -0.22053(14) 0.6104(3) 1.19012(11) 0.0291(5) Uani 1 1 d .
H151 H -0.2331 0.7106 1.2024 0.035 Uiso 1 1 calc R
C161 C -0.25825(15) 0.4743(3) 1.20169(11) 0.0327(6) Uani 1 1 d .
H161 H -0.2953 0.4827 1.2226 0.039 Uiso 1 1 calc R
C1S C -0.06395(15) -0.0282(3) 0.66054(12) 0.0304(6) Uani 1 1 d .
H1S H -0.0638 0.0244 0.6251 0.036 Uiso 1 1 calc R
C2S C 0.03336(17) 0.1690(3) 0.71425(16) 0.0410(7) Uani 1 1 d .
H2SA H 0.0267 0.2040 0.6734 0.061 Uiso 1 1 calc GR
H2SB H 0.0884 0.1438 0.7342 0.061 Uiso 1 1 calc GR
H2SC H 0.0170 0.2531 0.7361 0.061 Uiso 1 1 calc GR
C3S C -0.01261(17) -0.0433(4) 0.76999(12) 0.0405(7) Uani 1 1 d .
H3SA H -0.0501 -0.1303 0.7632 0.061 Uiso 1 1 calc GR
H3SB H -0.0261 0.0369 0.7949 0.061 Uiso 1 1 calc GR
H3SC H 0.0401 -0.0833 0.7901 0.061 Uiso 1 1 calc GR

loop_
_atom_site_aniso_label
_atom_site_aniso_U_11
_atom_site_aniso_U_22
_atom_site_aniso_U_33
_atom_site_aniso_U_23
_atom_site_aniso_U_13
_atom_site_aniso_U_12
Ni 0.01440(19) 0.0226(2) 0.01479(19) 0.00015(10) -0.00008(13) 0.00043(10)
S22 0.0162(3) 0.0247(3) 0.0146(3) -0.00055(19) 0.0005(2) 0.0019(2)
S11 0.0169(3) 0.0285(3) 0.0150(3) -0.0021(2) -0.0003(2) 0.0017(2)
S12 0.0158(3) 0.0247(3) 0.0150(3) -0.0014(2) -0.0002(2) -0.0007(2)
S42 0.0160(3) 0.0254(3) 0.0188(3) -0.0042(2) -0.0009(2) 0.0010(2)
S32 0.0183(3) 0.0308(4) 0.0145(3) 0.0006(2) 0.0022(2) 0.0009(2)
S21 0.0149(3) 0.0308(3) 0.0149(3) -0.0019(2) -0.0012(2) 0.0008(2)
O22 0.0237(8) 0.0253(9) 0.0253(9) -0.0021(6) 0.0059(7) -0.0001(6)
O12 0.0317(10) 0.0337(10) 0.0330(10) -0.0080(8) 0.0155(8) -0.0033(7)
O42 0.0216(8) 0.0274(9) 0.0160(8) 0.0008(6) -0.0014(6) 0.0017(6)
N11 0.0166(9) 0.0240(10) 0.0127(9) 0.0014(7) 0.0000(7) 0.0003(7)
N21 0.0168(9) 0.0215(10) 0.0134(9) 0.0015(7) -0.0006(7) -0.0005(7)
O32 0.0226(9) 0.0338(10) 0.0268(9) -0.0036(7) 0.0005(7) 0.0082(7)
C12 0.0163(10) 0.0227(12) 0.0172(11) 0.0006(8) 0.0025(8) 0.0008(8)
C31 0.0170(11) 0.0347(13) 0.0151(10) 0.0045(9) 0.0011(8) 0.0031(9)
C22 0.0147(10) 0.0248(12) 0.0168(11) -0.0007(9) 0.0004(8) 0.0004(8)
C41 0.0150(11) 0.0345(13) 0.0156(11) 0.0061(9) -0.0003(9) 0.0021(9)
C42 0.0158(10) 0.0275(13) 0.0191(11) -0.0006(9) 0.0034(8) -0.0027(9)
C52 0.0159(11) 0.0313(13) 0.0173(11) -0.0039(9) -0.0005(9) 0.0003(9)
C32 0.0147(10) 0.0271(12) 0.0211(11) -0.0028(9) 0.0037(9) -0.0011(9)
C11 0.0170(11) 0.0215(11) 0.0153(10) 0.0005(8) 0.0010(8) -0.0015(8)
C111 0.0268(12) 0.0311(14) 0.0175(11) 0.0001(9) 0.0021(9) 0.0024(10)
C51 0.0185(11) 0.0284(12) 0.0151(11) -0.0026(9) -0.0021(9) -0.0028(9)
C21 0.0171(10) 0.0234(12) 0.0149(10) 0.0028(9) 0.0003(8) -0.0016(9)
C71 0.0266(12) 0.0408(15) 0.0194(12) -0.0026(10) 0.0009(10) 0.0099(10)
C72 0.0168(10) 0.0259(13) 0.0202(11) -0.0010(9) 0.0019(9) -0.0030(9)
C61 0.0140(10) 0.0281(13) 0.0145(11) 0.0019(9) -0.0044(8) 0.0041(8)
C81 0.0302(14) 0.065(2) 0.0159(12) 0.0029(11) 0.0025(11) 0.0173(12)
C101 0.0273(13) 0.0422(16) 0.0276(13) 0.0102(11) 0.0011(11) 0.0014(11)
C62 0.0320(13) 0.0282(13) 0.0337(14) -0.0072(11) 0.0007(11) 0.0044(11)
C82 0.0243(12) 0.0366(14) 0.0222(12) 0.0017(10) -0.0038(10) 0.0041(11)
C91 0.0223(12) 0.0631(19) 0.0242(12) 0.0203(12) 0.0032(10) 0.0100(12)
N1S 0.0246(10) 0.0294(11) 0.0242(10) -0.0008(8) -0.0006(8) -0.0008(8)
C121 0.0202(11) 0.0419(15) 0.0165(11) -0.0054(10) 0.0003(9) -0.0042(10)
C181 0.0269(12) 0.0297(13) 0.0147(11) -0.0005(9) -0.0006(9) -0.0028(9)
C131 0.0185(10) 0.0308(12) 0.0111(10) 0.0006(9) -0.0017(8) -0.0015(9)
C141 0.0281(12) 0.0233(13) 0.0185(11) 0.0015(9) 0.0027(9) -0.0032(9)
O1S 0.0326(10) 0.0393(11) 0.0394(12) -0.0044(8) -0.0070(9) -0.0048(8)
C171 0.0333(14) 0.0354(14) 0.0194(12) -0.0006(10) 0.0050(10) -0.0127(10)
C151 0.0307(13) 0.0311(13) 0.0232(12) -0.0052(10) 0.0054(10) 0.0022(10)
C161 0.0274(13) 0.0496(17) 0.0211(12) -0.0049(11) 0.0077(10) -0.0039(11)
C1S 0.0276(13) 0.0303(14) 0.0265(13) 0.0050(10) -0.0013(10) 0.0039(10)
C2S 0.0279(14) 0.0357(16) 0.0569(19) -0.0035(12) 0.0098(13) -0.0074(11)
C3S 0.0406(16) 0.0512(17) 0.0247(13) -0.0012(12) 0.0028(11) 0.0055(13)

loop_
_atom_type_symbol
_atom_type_description
_atom_type_scat_dispersion_real
_atom_type_scat_dispersion_imag
_atom_type_scat_source
C C 0.0033 0.0016 'International Tables Vol C Tables 4.2.6.8 and 6.1.1.4'
H H 0.0000 0.0000 'International Tables Vol C Tables 4.2.6.8 and 6.1.1.4'
N N 0.0063 0.0031 'International Tables Vol C Tables 4.2.6.8 and 6.1.1.4'
Ni Ni 0.3576 1.0944 'International Tables Vol C Tables 4.2.6.8 and 6.1.1.4'
O O 0.0106 0.0060 'International Tables Vol C Tables 4.2.6.8 and 6.1.1.4'
S S 0.1212 0.1207 'International Tables Vol C Tables 4.2.6.8 and 6.1.1.4'

loop_
_geom_angle_atom_site_label_1
_geom_angle_atom_site_label_2
_geom_angle_atom_site_label_3
_geom_angle
S11 Ni S22 176.89(2)
S12 Ni S22 92.55(2)
S12 Ni S11 88.69(2)
S21 Ni S22 87.43(2)
S21 Ni S11 91.26(2)
S21 Ni S12 178.62(3)
C22 S22 Ni 102.28(7)
C11 S11 Ni 105.79(8)
C12 S12 Ni 102.11(8)
C32 S42 C22 101.13(11)
C12 S32 C42 100.40(10)
C21 S21 Ni 106.23(8)
C52 O22 C62 116.28(19)
C72 O42 C82 114.99(18)
C31 N11 C121 119.03(18)
C21 N11 C31 119.67(18)
C21 N11 C121 119.20(18)
C41 N21 C51 118.41(17)
C11 N21 C41 119.25(18)
C11 N21 C51 121.33(18)
S12 C12 S32 117.96(12)
C22 C12 S12 120.80(17)
C22 C12 S32 121.19(17)
N11 C31 H31A 109.7
N11 C31 H31B 109.7
N11 C31 C41 109.82(18)
H31A C31 H31B 108.2
C41 C31 H31A 109.7
C41 C31 H31B 109.7
S22 C22 S42 117.27(12)
C12 C22 S22 120.48(17)
C12 C22 S42 122.21(18)
N21 C41 C31 110.66(18)
N21 C41 H41A 109.5
N21 C41 H41B 109.5
C31 C41 H41A 109.5
C31 C41 H41B 109.5
H41A C41 H41B 108.1
C52 C42 S32 112.66(16)
C32 C42 S32 121.48(18)
C32 C42 C52 125.8(2)
O22 C52 C42 111.22(19)
O12 C52 O22 125.6(2)
O12 C52 C42 122.9(2)
C42 C32 S42 121.84(18)
C42 C32 C72 120.0(2)
C72 C32 S42 118.04(16)
N21 C11 S11 121.51(17)
N21 C11 C21 120.23(19)
C21 C11 S11 118.25(16)
C61 C111 H111 119.6
C61 C111 C101 120.9(2)
C101 C111 H111 119.6
N21 C51 H51A 109.1
N21 C51 H51B 109.1
N21 C51 C61 112.36(18)
H51A C51 H51B 107.9
C61 C51 H51A 109.1
C61 C51 H51B 109.1
N11 C21 S21 122.21(17)
N11 C21 C11 119.32(19)
C11 C21 S21 118.44(17)
C61 C71 H71 119.9
C81 C71 H71 119.9
C81 C71 C61 120.3(3)
O42 C72 C32 112.15(19)
O32 C72 O42 124.5(2)
O32 C72 C32 123.3(2)
C111 C61 C51 122.2(2)
C111 C61 C71 119.1(2)
C71 C61 C51 118.7(2)
C71 C81 H81 119.6
C71 C81 C91 120.8(3)
C91 C81 H81 119.6
C111 C101 H101 120.1
C91 C101 C111 119.9(3)
C91 C101 H101 120.1
O22 C62 H62A 109.5
O22 C62 H62B 109.5
O22 C62 H62C 109.5
H62A C62 H62B 109.5
H62A C62 H62C 109.5
H62B C62 H62C 109.5
O42 C82 H82A 109.5
O42 C82 H82B 109.5
O42 C82 H82C 109.5
H82A C82 H82B 109.5
H82A C82 H82C 109.5
H82B C82 H82C 109.5
C81 C91 H91 120.4
C101 C91 C81 119.1(3)
C101 C91 H91 120.4
C1S N1S C2S 120.6(2)
C1S N1S C3S 121.9(2)
C3S N1S C2S 117.3(2)
N11 C121 H12A 109.1
N11 C121 H12B 109.1
N11 C121 C131 112.59(18)
H12A C121 H12B 107.8
C131 C121 H12A 109.1
C131 C121 H12B 109.1
C131 C181 H181 119.8
C131 C181 C171 120.4(2)
C171 C181 H181 119.8
C181 C131 C121 121.2(2)
C181 C131 C141 119.0(2)
C141 C131 C121 119.8(2)
C131 C141 H141 119.9
C151 C141 C131 120.3(2)
C151 C141 H141 119.9
C181 C171 H171 119.9
C161 C171 C181 120.3(2)
C161 C171 H171 119.9
C141 C151 H151 119.9
C161 C151 C141 120.1(2)
C161 C151 H151 119.9
C171 C161 C151 119.9(2)
C171 C161 H161 120.0
C151 C161 H161 120.0
N1S C1S H1S 117.7
O1S C1S N1S 124.7(2)
O1S C1S H1S 117.7
N1S C2S H2SA 109.5
N1S C2S H2SB 109.5
N1S C2S H2SC 109.5
H2SA C2S H2SB 109.5
H2SA C2S H2SC 109.5
H2SB C2S H2SC 109.5
N1S C3S H3SA 109.5
N1S C3S H3SB 109.5
N1S C3S H3SC 109.5
H3SA C3S H3SB 109.5
H3SA C3S H3SC 109.5
H3SB C3S H3SC 109.5

loop_
_geom_bond_atom_site_label_1
_geom_bond_atom_site_label_2
_geom_bond_distance
Ni S22 2.1624(6)
Ni S11 2.1611(6)
Ni S12 2.1574(6)
Ni S21 2.1528(6)
S22 C22 1.741(2)
S11 C11 1.696(2)
S12 C12 1.746(2)
S42 C22 1.767(2)
S42 C32 1.764(2)
S32 C12 1.766(2)
S32 C42 1.775(2)
S21 C21 1.687(2)
O22 C52 1.334(3)
O22 C62 1.455(3)
O12 C52 1.208(3)
O42 C72 1.330(3)
O42 C82 1.444(3)
N11 C31 1.470(3)
N11 C21 1.330(3)
N11 C121 1.481(3)
N21 C41 1.472(3)
N21 C11 1.323(3)
N21 C51 1.475(3)
O32 C72 1.203(3)
C12 C22 1.345(3)
C31 H31A 0.9700
C31 H31B 0.9700
C31 C41 1.503(3)
C41 H41A 0.9700
C41 H41B 0.9700
C42 C52 1.489(3)
C42 C32 1.342(3)
C32 C72 1.495(3)
C11 C21 1.477(3)
C111 H111 0.9300
C111 C61 1.376(3)
C111 C101 1.394(4)
C51 H51A 0.9700
C51 H51B 0.9700
C51 C61 1.512(3)
C71 H71 0.9300
C71 C61 1.395(3)
C71 C81 1.377(4)
C81 H81 0.9300
C81 C91 1.390(4)
C101 H101 0.9300
C101 C91 1.388(4)
C62 H62A 0.9600
C62 H62B 0.9600
C62 H62C 0.9600
C82 H82A 0.9600
C82 H82B 0.9600
C82 H82C 0.9600
C91 H91 0.9300
N1S C1S 1.326(3)
N1S C2S 1.458(3)
N1S C3S 1.433(3)
C121 H12A 0.9700
C121 H12B 0.9700
C121 C131 1.506(3)
C181 H181 0.9300
C181 C131 1.384(3)
C181 C171 1.386(4)
C131 C141 1.397(3)
C141 H141 0.9300
C141 C151 1.383(3)
O1S C1S 1.231(3)
C171 H171 0.9300
C171 C161 1.376(4)
C151 H151 0.9300
C151 C161 1.381(4)
C161 H161 0.9300
C1S H1S 0.9300
C2S H2SA 0.9600
C2S H2SB 0.9600
C2S H2SC 0.9600
C3S H3SA 0.9600
C3S H3SB 0.9600
C3S H3SC 0.9600
